data_7228853
loop_
_publ_author_name
'Huo, Liangqin'
'Zhang, Jie'
'Gao, Lingling'
'Wang, Xiaoqing'
'Liming, Fan'
'Fang, Kegong'
'Hu, Tuoping'

_publ_section_title
;
 Two Cadmium Coordination Polymers Based on Tris(p-carboxyphenyl)
 phosphane Oxide with Highly Selective Sensing of Nitrobenzene Derivatives
 and Hg2+ Cation
;
_journal_name_full CrystEngComm
_journal_paper_doi 10.1039/C7CE01227F
_journal_year 2017
_chemical_formula_moiety 'C78 H66 Cd3 N12 O20 P2'
_chemical_formula_sum 'C78 H66 Cd3 N12 O20 P2'
_chemical_formula_weight 1890.56
_space_group_crystal_system trigonal
_space_group_IT_number 148
_space_group_name_Hall '-R 3'
_space_group_name_H-M_alt 'R -3'
_symmetry_space_group_name_Hall '-R 3'
_symmetry_space_group_name_H-M 'R -3 :H'
_atom_sites_solution_hydrogens mixed
_audit_creation_date 2017-04-19
_audit_creation_method
;
Olex2 1.2-beta
(compiled 2016.09.09 svn.r3337 for OlexSys, GUI svn.r5227)
;
_audit_update_record
;
2017-06-02 deposited with the CCDC.
2017-08-04 downloaded from the CCDC.
;
_cell_angle_alpha 90
_cell_angle_beta 90
_cell_angle_gamma 120
_cell_formula_units_Z 3
_cell_length_a 16.783(8)
_cell_length_b 16.783(8)
_cell_length_c 30.325(17)
_cell_measurement_reflns_used 3719
_cell_measurement_temperature 296.15
_cell_measurement_theta_max 24.08
_cell_measurement_theta_min 2.88
_cell_volume 7397(6)
_computing_molecular_graphics 'Olex2 (Dolomanov et al., 2009)'
_computing_publication_material 'Olex2 (Dolomanov et al., 2009)'
_computing_structure_refinement 'ShelXL (Sheldrick, 2015)'
_diffrn_ambient_temperature 296.15
_diffrn_measured_fraction_theta_full 0.961
_diffrn_measured_fraction_theta_max 0.962
_diffrn_measurement_device_type 'Bruker P4'
_diffrn_radiation_type MoK\a
_diffrn_radiation_wavelength 0.71073
_diffrn_reflns_av_R_equivalents 0.0749
_diffrn_reflns_av_unetI/netI 0.0899
_diffrn_reflns_Laue_measured_fraction_full 0.961
_diffrn_reflns_Laue_measured_fraction_max 0.962
_diffrn_reflns_limit_h_max 21
_diffrn_reflns_limit_h_min -21
_diffrn_reflns_limit_k_max 21
_diffrn_reflns_limit_k_min -18
_diffrn_reflns_limit_l_max 31
_diffrn_reflns_limit_l_min -39
_diffrn_reflns_number 10559
_diffrn_reflns_point_group_measured_fraction_full 0.961
_diffrn_reflns_point_group_measured_fraction_max 0.962
_diffrn_reflns_theta_full 25.242
_diffrn_reflns_theta_max 27.663
_diffrn_reflns_theta_min 2.882
_exptl_absorpt_coefficient_mu 0.737
_exptl_absorpt_correction_type none
_exptl_crystal_colour colourless
_exptl_crystal_colour_primary colourless
_exptl_crystal_density_diffrn 1.273
_exptl_crystal_description block
_exptl_crystal_F_000 2856
_refine_diff_density_max 1.147
_refine_diff_density_min -0.514
_refine_diff_density_rms 0.098
_refine_ls_extinction_method none
_refine_ls_goodness_of_fit_ref 0.962
_refine_ls_hydrogen_treatment constr
_refine_ls_matrix_type full
_refine_ls_number_parameters 175
_refine_ls_number_reflns 3705
_refine_ls_number_restraints 0
_refine_ls_restrained_S_all 0.962
_refine_ls_R_factor_all 0.0817
_refine_ls_R_factor_gt 0.0589
_refine_ls_shift/su_max 0.000
_refine_ls_shift/su_mean 0.000
_refine_ls_structure_factor_coef Fsqd
_refine_ls_weighting_details 'w=1/[\s^2^(Fo^2^)+(0.0950P)^2^] where P=(Fo^2^+2Fc^2^)/3'
_refine_ls_weighting_scheme calc
_refine_ls_wR_factor_gt 0.1618
_refine_ls_wR_factor_ref 0.1715
_reflns_Friedel_coverage 0.000
_reflns_number_gt 2451
_reflns_number_total 3705
_reflns_threshold_expression 'I > 2\s(I)'
_cod_data_source_file c7ce01227f2.cif
_cod_data_source_block 1
_cod_original_cell_volume 7398(8)
_cod_database_code 7228853
_shelx_space_group_comment
;
The symmetry employed for this shelxl refinement is uniquely defined
by the following loop, which should always be used as a source of
symmetry information in preference to the above space-group names.
They are only intended as comments.
;
_olex2_refinement_description
;
1. Fixed Uiso
 At 1.2 times of:
  All C(H) groups
 At 1.5 times of:
  All O(H,H) groups
2.a Riding coordinates:
 O1W(H1WA,H1WB)
2.b Aromatic/amide H refined with riding coordinates:
 C12(H12), C9(H9), C10(H10), C13(H13), C4(H4), C6(H6), C5(H5), C2(H2), C1(H1)
;
_shelx_shelxl_version_number 2014/7
_olex2_submission_special_instructions 'No special instructions were received'

loop_
_space_group_symop_operation_xyz
'x, y, z'
'-y, x-y, z'
'-x+y, -x, z'
'x+2/3, y+1/3, z+1/3'
'-y+2/3, x-y+1/3, z+1/3'
'-x+y+2/3, -x+1/3, z+1/3'
'x+1/3, y+2/3, z+2/3'
'-y+1/3, x-y+2/3, z+2/3'
'-x+y+1/3, -x+2/3, z+2/3'
'-x, -y, -z'
'y, -x+y, -z'
'x-y, x, -z'
'-x+2/3, -y+1/3, -z+1/3'
'y+2/3, -x+y+1/3, -z+1/3'
'x-y+2/3, x+1/3, -z+1/3'
'-x+1/3, -y+2/3, -z+2/3'
'y+1/3, -x+y+2/3, -z+2/3'
'x-y+1/3, x+2/3, -z+2/3'

loop_
_atom_site_label
_atom_site_type_symbol
_atom_site_fract_x
_atom_site_fract_y
_atom_site_fract_z
_atom_site_U_iso_or_equiv
_atom_site_adp_type
_atom_site_occupancy
_atom_site_site_symmetry_order
_atom_site_calc_flag
_atom_site_refinement_flags_posn
_atom_site_refinement_flags_adp
_atom_site_refinement_flags_occupancy
Cd1 Cd 0.5000 0.5000 0.5000 0.0565(2) Uani 1 2 d S T P
P1 P 1.0000 1.0000 0.39529(5) 0.0301(3) Uani 1 3 d S T P
C8 C 0.7244(3) 0.7779(3) 0.45153(14) 0.0518(11) Uani 1 1 d . . .
C12 C 0.8463(3) 0.9357(3) 0.45033(13) 0.0432(9) Uani 1 1 d . . .
H12 H 0.8730 0.9953 0.4613 0.052 Uiso 1 1 calc R . .
C9 C 0.7683(3) 0.7592(3) 0.41878(16) 0.0562(12) Uani 1 1 d . . .
H9 H 0.7420 0.6995 0.4079 0.067 Uiso 1 1 calc R . .
C10 C 0.8508(3) 0.8266(3) 0.40116(14) 0.0502(10) Uani 1 1 d . . .
H10 H 0.8793 0.8125 0.3787 0.060 Uiso 1 1 calc R . .
C13 C 0.7628(3) 0.8685(3) 0.46718(14) 0.0524(11) Uani 1 1 d . . .
H13 H 0.7326 0.8832 0.4886 0.063 Uiso 1 1 calc R . .
O1 O 0.6150(3) 0.6245(3) 0.46375(15) 0.0856(13) Uani 1 1 d . . .
C7 C 0.6381(4) 0.7028(4) 0.47174(19) 0.0715(15) Uani 1 1 d . . .
O2 O 0.5948(4) 0.7253(4) 0.4967(2) 0.165(3) Uani 1 1 d . . .
O3 O 1.0000 1.0000 0.34614(13) 0.0380(10) Uani 1 3 d S T P
C11 C 0.8905(2) 0.9157(2) 0.41753(11) 0.0347(8) Uani 1 1 d . . .
N2 N 0.6008(3) 0.5076(3) 0.55100(12) 0.0581(11) Uani 1 1 d . . .
C4 C 0.6634(3) 0.5796(3) 0.57254(14) 0.0535(12) Uani 1 1 d . . .
H4 H 0.6801 0.6402 0.5662 0.064 Uiso 1 1 calc R . .
N1 N 0.7002(2) 0.5534(2) 0.60520(10) 0.0443(8) Uani 1 1 d . . .
C6 C 0.6575(3) 0.4596(3) 0.60417(14) 0.0536(11) Uani 1 1 d . . .
H6 H 0.6680 0.4220 0.6230 0.064 Uiso 1 1 calc R . .
C5 C 0.5972(3) 0.4322(3) 0.57064(15) 0.0599(13) Uani 1 1 d . . .
H5 H 0.5589 0.3715 0.5621 0.072 Uiso 1 1 calc R . .
C3 C 0.7684(3) 0.6121(3) 0.63620(12) 0.0428(9) Uani 1 1 d . . .
C2 C 0.7753(3) 0.6930(3) 0.64854(14) 0.0502(11) Uani 1 1 d . . .
H2 H 0.7361 0.7113 0.6363 0.060 Uiso 1 1 calc R . .
C1 C 0.8396(3) 0.7479(3) 0.67899(14) 0.0505(11) Uani 1 1 d . . .
H1 H 0.8438 0.8031 0.6875 0.061 Uiso 1 1 calc R . .
O1W O 0.4555(4) 0.5869(4) 0.54357(18) 0.1257(19) Uani 1 1 d . . .
H1WA H 0.4537 0.6310 0.5291 0.188 Uiso 1 1 d R . .
H1WB H 0.5126 0.6207 0.5524 0.188 Uiso 1 1 d R . .

loop_
_atom_site_aniso_label
_atom_site_aniso_U_11
_atom_site_aniso_U_22
_atom_site_aniso_U_33
_atom_site_aniso_U_23
_atom_site_aniso_U_13
_atom_site_aniso_U_12
Cd1 0.0377(3) 0.0600(3) 0.0462(3) 0.0159(2) -0.01631(19) 0.0051(2)
P1 0.0319(5) 0.0319(5) 0.0264(7) 0.000 0.000 0.0160(3)
C8 0.032(2) 0.057(3) 0.052(2) 0.017(2) -0.0027(18) 0.012(2)
C12 0.035(2) 0.044(2) 0.042(2) -0.0034(17) 0.0020(17) 0.0135(18)
C9 0.048(3) 0.036(2) 0.068(3) -0.003(2) -0.006(2) 0.009(2)
C10 0.049(2) 0.041(2) 0.050(2) -0.0050(19) 0.005(2) 0.014(2)
C13 0.041(2) 0.062(3) 0.048(2) 0.006(2) 0.0089(19) 0.022(2)
O1 0.054(2) 0.063(3) 0.112(3) 0.040(2) 0.002(2) 0.0087(19)
C7 0.044(3) 0.072(4) 0.075(4) 0.016(3) -0.003(3) 0.011(3)
O2 0.096(4) 0.132(5) 0.196(6) -0.009(4) 0.088(4) 0.004(3)
O3 0.0439(16) 0.0439(16) 0.026(2) 0.000 0.000 0.0219(8)
C11 0.0318(19) 0.0356(19) 0.0324(16) 0.0038(15) -0.0018(15) 0.0135(16)
N2 0.051(2) 0.054(2) 0.050(2) 0.0141(17) -0.0211(17) 0.0115(18)
C4 0.047(2) 0.045(2) 0.049(2) 0.0154(19) -0.0189(19) 0.008(2)
N1 0.0372(18) 0.0448(19) 0.0405(16) 0.0070(14) -0.0140(14) 0.0128(15)
C6 0.053(3) 0.045(2) 0.054(2) 0.009(2) -0.017(2) 0.019(2)
C5 0.057(3) 0.048(3) 0.058(3) 0.005(2) -0.023(2) 0.014(2)
C3 0.035(2) 0.050(2) 0.0360(19) 0.0097(17) -0.0088(16) 0.0153(18)
C2 0.048(2) 0.054(3) 0.052(2) 0.002(2) -0.019(2) 0.027(2)
C1 0.045(2) 0.048(2) 0.058(2) -0.001(2) -0.0173(19) 0.022(2)
O1W 0.167(5) 0.102(4) 0.120(4) -0.033(3) -0.037(4) 0.077(4)

loop_
_atom_type_symbol
_atom_type_description
_atom_type_scat_dispersion_real
_atom_type_scat_dispersion_imag
_atom_type_scat_source
C C 0.0033 0.0016 'International Tables Vol C Tables 4.2.6.8 and 6.1.1.4'
H H 0.0000 0.0000 'International Tables Vol C Tables 4.2.6.8 and 6.1.1.4'
Cd Cd -0.8075 1.2024 'International Tables Vol C Tables 4.2.6.8 and 6.1.1.4'
N N 0.0061 0.0033 'International Tables Vol C Tables 4.2.6.8 and 6.1.1.4'
O O 0.0106 0.0060 'International Tables Vol C Tables 4.2.6.8 and 6.1.1.4'
P P 0.1023 0.0942 'International Tables Vol C Tables 4.2.6.8 and 6.1.1.4'

loop_
_geom_angle_atom_site_label_1
_geom_angle_atom_site_label_2
_geom_angle_atom_site_label_3
_geom_angle
_geom_angle_site_symmetry_1
_geom_angle_site_symmetry_3
O1 Cd1 O1 180.00(19) 10_666 .
O1 Cd1 O1W 85.0(2) . 10_666
O1 Cd1 O1W 95.0(2) . .
O1 Cd1 O1W 95.0(2) 10_666 10_666
O1 Cd1 O1W 85.0(2) 10_666 .
N2 Cd1 O1 90.66(14) 10_666 10_666
N2 Cd1 O1 90.66(14) . .
N2 Cd1 O1 89.34(14) 10_666 .
N2 Cd1 O1 89.34(14) . 10_666
N2 Cd1 N2 180.0 10_666 .
N2 Cd1 O1W 92.39(18) . .
N2 Cd1 O1W 87.62(18) 10_666 .
N2 Cd1 O1W 92.38(18) 10_666 10_666
N2 Cd1 O1W 87.61(18) . 10_666
O1W Cd1 O1W 180.0 . 10_666
O3 P1 C11 112.03(12) . .
O3 P1 C11 112.03(12) . 3_675
O3 P1 C11 112.03(12) . 2_765
C11 P1 C11 106.79(13) 3_675 .
C11 P1 C11 106.79(13) 3_675 2_765
C11 P1 C11 106.79(13) 2_765 .
C9 C8 C13 119.1(4) . .
C9 C8 C7 120.8(5) . .
C13 C8 C7 120.1(5) . .
C13 C12 H12 119.4 . .
C11 C12 H12 119.4 . .
C11 C12 C13 121.1(4) . .
C8 C9 H9 119.0 . .
C8 C9 C10 121.9(4) . .
C10 C9 H9 119.0 . .
C9 C10 H10 120.4 . .
C9 C10 C11 119.1(4) . .
C11 C10 H10 120.4 . .
C8 C13 H13 120.4 . .
C12 C13 C8 119.2(4) . .
C12 C13 H13 120.4 . .
C7 O1 Cd1 124.5(4) . .
O1 C7 C8 119.2(6) . .
O1 C7 O2 123.0(6) . .
O2 C7 C8 117.7(6) . .
C12 C11 P1 122.8(3) . .
C12 C11 C10 119.5(4) . .
C10 C11 P1 117.6(3) . .
C4 N2 Cd1 128.9(3) . .
C4 N2 C5 106.2(3) . .
C5 N2 Cd1 124.2(3) . .
N2 C4 H4 124.7 . .
N2 C4 N1 110.5(4) . .
N1 C4 H4 124.7 . .
C4 N1 C6 107.2(3) . .
C4 N1 C3 126.6(4) . .
C6 N1 C3 126.1(3) . .
N1 C6 H6 126.8 . .
C5 C6 N1 106.4(4) . .
C5 C6 H6 126.8 . .
N2 C5 H5 125.2 . .
C6 C5 N2 109.6(4) . .
C6 C5 H5 125.2 . .
C2 C3 N1 120.7(3) . .
C2 C3 C1 119.7(4) . 13_666
C1 C3 N1 119.5(4) 13_666 .
C3 C2 H2 119.9 . .
C3 C2 C1 120.3(4) . .
C1 C2 H2 119.9 . .
C3 C1 H1 120.0 13_666 .
C2 C1 C3 120.0(4) . 13_666
C2 C1 H1 120.0 . .
Cd1 O1W H1WA 113.6 . .
Cd1 O1W H1WB 89.4 . .
H1WA O1W H1WB 95.5 . .

loop_
_geom_bond_atom_site_label_1
_geom_bond_atom_site_label_2
_geom_bond_distance
_geom_bond_site_symmetry_2
Cd1 O1 2.295(4) .
Cd1 O1 2.295(4) 10_666
Cd1 N2 2.248(3) 10_666
Cd1 N2 2.248(3) .
Cd1 O1W 2.350(5) .
Cd1 O1W 2.350(5) 10_666
P1 O3 1.490(4) .
P1 C11 1.798(4) 3_675
P1 C11 1.798(4) .
P1 C11 1.798(4) 2_765
C8 C9 1.363(6) .
C8 C13 1.405(7) .
C8 C7 1.495(7) .
C12 H12 0.9300 .
C12 C13 1.384(6) .
C12 C11 1.379(5) .
C9 H9 0.9300 .
C9 C10 1.384(6) .
C10 H10 0.9300 .
C10 C11 1.389(5) .
C13 H13 0.9300 .
O1 C7 1.196(7) .
C7 O2 1.231(8) .
N2 C4 1.312(6) .
N2 C5 1.372(6) .
C4 H4 0.9300 .
C4 N1 1.352(5) .
N1 C6 1.366(6) .
N1 C3 1.427(5) .
C6 H6 0.9300 .
C6 C5 1.343(6) .
C5 H5 0.9300 .
C3 C2 1.356(6) .
C3 C1 1.384(5) 13_666
C2 H2 0.9300 .
C2 C1 1.368(6) .
C1 C3 1.384(5) 13_666
C1 H1 0.9300 .
O1W H1WA 0.8733 .
O1W H1WB 0.8768 .

loop_
_geom_torsion_atom_site_label_1
_geom_torsion_atom_site_label_2
_geom_torsion_atom_site_label_3
_geom_torsion_atom_site_label_4
_geom_torsion
_geom_torsion_site_symmetry_1
_geom_torsion_site_symmetry_4
Cd1 O1 C7 C8 169.1(3) . .
Cd1 O1 C7 O2 -9.6(9) . .
Cd1 N2 C4 N1 170.4(3) . .
Cd1 N2 C5 C6 -170.5(3) . .
C8 C9 C10 C11 0.5(7) . .
C9 C8 C13 C12 -2.8(6) . .
C9 C8 C7 O1 11.1(8) . .
C9 C8 C7 O2 -170.2(6) . .
C9 C10 C11 P1 177.5(3) . .
C9 C10 C11 C12 -1.2(6) . .
C13 C8 C9 C10 1.5(7) . .
C13 C8 C7 O1 -166.9(5) . .
C13 C8 C7 O2 11.8(8) . .
C13 C12 C11 P1 -178.8(3) . .
C13 C12 C11 C10 -0.2(6) . .
C7 C8 C9 C10 -176.5(5) . .
C7 C8 C13 C12 175.2(4) . .
O3 P1 C11 C12 -131.7(3) . .
O3 P1 C11 C10 49.7(3) . .
C11 P1 C11 C12 -8.7(4) 3_675 .
C11 P1 C11 C12 105.3(3) 2_765 .
C11 P1 C11 C10 -73.3(4) 2_765 .
C11 P1 C11 C10 172.7(3) 3_675 .
C11 C12 C13 C8 2.2(7) . .
N2 C4 N1 C6 -0.5(5) . .
N2 C4 N1 C3 -178.3(4) . .
C4 N2 C5 C6 0.4(6) . .
C4 N1 C6 C5 0.8(5) . .
C4 N1 C3 C2 28.9(6) . .
C4 N1 C3 C1 -152.2(5) . 13_666
N1 C6 C5 N2 -0.7(6) . .
N1 C3 C2 C1 178.6(4) . .
C6 N1 C3 C2 -148.5(4) . .
C6 N1 C3 C1 30.5(6) . 13_666
C5 N2 C4 N1 0.1(6) . .
C3 N1 C6 C5 178.5(4) . .
C3 C2 C1 C3 0.4(7) . 13_666
C1 C3 C2 C1 -0.4(7) 13_666 .
